data_4317501
loop_
_publ_author_name
'Sean B. Seymore'
'Seth N. Brown'

_publ_section_title
;
 Polar Effects in Nitride Coupling Reactions
;
_journal_name_full 'Inorganic Chemistry'
_journal_page_first 462
_journal_page_last 469
_journal_paper_doi 10.1021/ic010844z
_journal_volume 41
_journal_year 2002
_chemical_formula_moiety '(HBpz3)Cl2Os(mu-N)Mo(S2CNEt2)3, C6H6'
_chemical_formula_sum 'C30 H46 B Cl2 Mo N10 Os S6'
_chemical_formula_weight 1106.98
_chemical_name_common
;
dichloro[tris(pyrazolyl)borato]osmium(mu-nitrido)
[tris(diethyldithiocarbamate)]molybdenum benzene solvate
;
_chemical_name_systematic
;
?
;
_space_group_IT_number 2
_symmetry_cell_setting triclinic
_symmetry_space_group_name_Hall '-P 1'
_symmetry_space_group_name_H-M 'P -1'
_atom_sites_solution_hydrogens geom
_atom_sites_solution_primary Patterson
_atom_sites_solution_secondary difmap
_audit_creation_method SHELXL
_cell_angle_alpha 74.706(12)
_cell_angle_beta 88.109(11)
_cell_angle_gamma 70.697(11)
_cell_formula_units_Z 2
_cell_length_a 11.885(2)
_cell_length_b 12.372(2)
_cell_length_c 15.924(2)
_cell_measurement_reflns_used 25
_cell_measurement_temperature 293(2)
_cell_measurement_theta_max 16.0
_cell_measurement_theta_min 7.0
_cell_volume 2127.8(6)
_computing_cell_refinement CAD4
_computing_data_collection CAD4
_computing_data_reduction 'Siemens SHELXTL'
_computing_molecular_graphics 'Siemens SHELXTL'
_computing_publication_material 'Siemens SHELXTL'
_computing_structure_refinement 'SHELXL-93 (Sheldrick, 1993)'
_computing_structure_solution 'SHELXS-86 (Sheldrick, 1990)'
_diffrn_ambient_temperature 293(2)
_diffrn_measurement_device 'Enraf-Nonius CAD4'
_diffrn_measurement_method '\w-2\t scans'
_diffrn_radiation_monochromator graphite
_diffrn_radiation_source 'fine-focus sealed tube'
_diffrn_radiation_type MoK\a
_diffrn_radiation_wavelength 0.71073
_diffrn_reflns_av_R_equivalents 0.0000
_diffrn_reflns_av_sigmaI/netI 0.0345
_diffrn_reflns_limit_h_max 14
_diffrn_reflns_limit_h_min 0
_diffrn_reflns_limit_k_max 14
_diffrn_reflns_limit_k_min -13
_diffrn_reflns_limit_l_max 18
_diffrn_reflns_limit_l_min -18
_diffrn_reflns_number 7474
_diffrn_reflns_theta_max 25.00
_diffrn_reflns_theta_min 2.09
_diffrn_standards_decay_% 0
_diffrn_standards_interval_count 160
_diffrn_standards_interval_time 7200
_diffrn_standards_number 3
_exptl_absorpt_coefficient_mu 3.734
_exptl_absorpt_correction_T_max 0.5699
_exptl_absorpt_correction_T_min 0.4336
_exptl_absorpt_correction_type empirical
_exptl_crystal_colour red
_exptl_crystal_density_diffrn 1.728
_exptl_crystal_description Plate
_exptl_crystal_F_000 1098
_exptl_crystal_size_max 0.35
_exptl_crystal_size_mid 0.15
_exptl_crystal_size_min 0.08
_refine_diff_density_max 1.165
_refine_diff_density_min -1.093
_refine_diff_density_rms 0.091
_refine_ls_extinction_method none
_refine_ls_goodness_of_fit_all 1.036
_refine_ls_goodness_of_fit_obs 1.052
_refine_ls_hydrogen_treatment riding
_refine_ls_matrix_type full
_refine_ls_number_parameters 509
_refine_ls_number_reflns 7474
_refine_ls_number_restraints 0
_refine_ls_restrained_S_all 1.036
_refine_ls_restrained_S_obs 1.052
_refine_ls_R_factor_all 0.0340
_refine_ls_R_factor_obs 0.0268
_refine_ls_shift/esd_max -1.641
_refine_ls_shift/esd_mean 0.015
_refine_ls_structure_factor_coef Fsqd
_refine_ls_weighting_details 'w=1/[\s^2^(Fo^2^)+(0.0347P)^2^+0.6227P] where P=(Fo^2^+2Fc^2^)/3'
_refine_ls_weighting_scheme calc
_refine_ls_wR_factor_all 0.0663
_refine_ls_wR_factor_obs 0.0630
_reflns_number_observed 6605
_reflns_number_total 7474
_reflns_observed_criterion >2sigma(I)
_cod_data_source_file ic010844z.cif
_cod_data_source_block osnmo
_cod_depositor_comments
;
The following automatic conversions were performed:

'_symmetry_cell_setting' value 'Triclinic' changed to 'triclinic'
according to the built-in table from CIF Core dictionary named
'cif_core.dic' version 2.4.1 from 2010-06-29.

Automatic conversion script
Id: cif_fix_values 1646 2011-03-28 12:23:43Z adriana 

The following automatic conversions were performed:

'_refine_ls_weighting_scheme' value 'calc
w=1/[\s^2^(Fo^2^)+(0.0347P)^2^+0.6227P] where P=(Fo^2^+2Fc^2^)/3' was
changed to 'calc'. New tag '_refine_ls_weighting_details' was
created. The value of the new tag was set to
'w=1/[\s^2^(Fo^2^)+(0.0347P)^2^+0.6227P] where P=(Fo^2^+2Fc^2^)/3'.

Automatic conversion script
Id: cif_fix_values 3143 2015-03-26 13:38:13Z robertas 
;
_cod_original_cell_volume 2127.9(5)
_cod_database_code 4317501

loop_
_symmetry_equiv_pos_as_xyz
'x, y, z'
'-x, -y, -z'

loop_
_atom_site_aniso_label
_atom_site_aniso_U_11
_atom_site_aniso_U_22
_atom_site_aniso_U_33
_atom_site_aniso_U_23
_atom_site_aniso_U_13
_atom_site_aniso_U_12
Os 0.02404(9) 0.02424(9) 0.03073(9) -0.00776(6) -0.00235(6) -0.00628(6)
Mo 0.0226(2) 0.0245(2) 0.0290(2) -0.00663(14) -0.00236(13) -0.00526(13)
Cl1 0.0453(6) 0.0419(6) 0.0373(6) -0.0065(5) -0.0133(5) -0.0091(5)
Cl2 0.0517(7) 0.0281(5) 0.0521(7) -0.0147(5) 0.0022(5) -0.0084(5)
S1 0.0406(6) 0.0307(5) 0.0356(6) -0.0111(4) -0.0042(5) -0.0067(5)
S2 0.0524(7) 0.0329(6) 0.0318(5) -0.0047(4) -0.0075(5) -0.0063(5)
S3 0.0305(5) 0.0406(6) 0.0423(6) -0.0063(5) 0.0034(4) -0.0116(5)
S4 0.0308(5) 0.0300(5) 0.0349(5) -0.0019(4) -0.0029(4) -0.0050(4)
S5 0.0381(6) 0.0335(5) 0.0342(5) -0.0099(4) -0.0056(4) -0.0084(5)
S6 0.0533(7) 0.0271(5) 0.0449(6) -0.0053(5) -0.0162(5) -0.0088(5)
N1 0.024(2) 0.023(2) 0.033(2) -0.0082(14) -0.0051(13) -0.0013(13)
N11 0.027(2) 0.035(2) 0.043(2) -0.013(2) 0.0008(15) -0.0107(15)
N12 0.031(2) 0.030(2) 0.038(2) -0.0068(15) 0.0005(14) -0.0113(15)
N21 0.028(2) 0.038(2) 0.037(2) -0.004(2) -0.0079(15) -0.011(2)
N22 0.032(2) 0.035(2) 0.033(2) -0.0092(15) -0.0015(15) -0.010(2)
N31 0.027(2) 0.026(2) 0.043(2) -0.0087(15) 0.0003(15) -0.0033(14)
N32 0.026(2) 0.031(2) 0.037(2) -0.0105(15) -0.0010(14) -0.0070(14)
N41 0.050(2) 0.050(2) 0.035(2) -0.016(2) -0.007(2) -0.011(2)
N51 0.024(2) 0.039(2) 0.054(2) -0.019(2) -0.007(2) -0.003(2)
N61 0.053(2) 0.035(2) 0.051(2) -0.017(2) 0.000(2) -0.013(2)
C13 0.046(3) 0.031(2) 0.042(2) -0.007(2) 0.001(2) -0.015(2)
C14 0.057(3) 0.049(3) 0.046(3) -0.017(2) 0.014(2) -0.030(3)
C15 0.030(3) 0.054(3) 0.051(3) -0.024(2) 0.007(2) -0.022(2)
C23 0.042(3) 0.057(3) 0.037(3) -0.017(2) 0.006(2) -0.016(2)
C24 0.051(3) 0.080(4) 0.034(3) -0.012(3) -0.005(2) -0.027(3)
C25 0.043(3) 0.057(3) 0.042(3) 0.002(2) -0.015(2) -0.019(2)
C33 0.036(2) 0.038(2) 0.039(2) -0.015(2) 0.001(2) -0.015(2)
C34 0.055(3) 0.031(2) 0.060(3) -0.022(2) 0.009(2) -0.016(2)
C35 0.037(3) 0.029(2) 0.057(3) -0.013(2) 0.007(2) -0.003(2)
C41 0.031(2) 0.043(2) 0.033(2) -0.012(2) 0.001(2) -0.011(2)
C42 0.080(4) 0.062(4) 0.060(3) -0.038(3) -0.011(3) -0.016(3)
C43 0.115(7) 0.091(6) 0.182(9) -0.051(6) -0.021(6) -0.053(5)
C44 0.065(4) 0.068(4) 0.044(3) -0.018(3) -0.021(3) -0.010(3)
C45 0.089(5) 0.095(5) 0.060(4) 0.007(3) -0.015(3) -0.032(4)
C51 0.027(2) 0.033(2) 0.037(2) -0.013(2) -0.006(2) -0.007(2)
C52 0.040(3) 0.034(2) 0.070(3) -0.008(2) -0.020(2) 0.007(2)
C53 0.087(5) 0.041(3) 0.111(5) -0.026(3) 0.008(4) -0.009(3)
C54 0.027(2) 0.067(3) 0.074(4) -0.034(3) -0.001(2) -0.006(2)
C55 0.064(4) 0.087(5) 0.082(4) -0.045(4) 0.016(3) -0.009(3)
C61 0.030(2) 0.035(2) 0.040(2) -0.011(2) -0.001(2) -0.008(2)
C62 0.082(4) 0.051(3) 0.048(3) -0.028(2) 0.000(3) -0.016(3)
C63 0.088(5) 0.097(5) 0.071(4) -0.048(4) -0.017(4) -0.018(4)
C64 0.069(4) 0.034(3) 0.067(3) -0.016(2) -0.005(3) -0.012(2)
C65 0.076(5) 0.049(4) 0.098(5) -0.023(4) -0.001(4) -0.004(3)
B 0.022(2) 0.036(3) 0.048(3) -0.010(2) -0.005(2) -0.004(2)
C2 0.076(6) 0.101(7) 0.208(13) 0.012(9) -0.032(8) -0.032(5)
C3 0.080(6) 0.213(15) 0.104(8) 0.055(9) -0.006(6) -0.051(8)
C4 0.105(8) 0.174(11) 0.067(5) -0.017(6) 0.021(5) 0.005(7)
C5 0.078(5) 0.128(7) 0.082(5) -0.011(5) 0.004(4) -0.016(5)
C6 0.075(5) 0.158(10) 0.089(7) 0.000(6) 0.004(5) -0.023(6)
C7 0.111(8) 0.185(12) 0.114(8) -0.069(9) -0.013(6) -0.028(8)

loop_
_atom_site_label
_atom_site_type_symbol
_atom_site_fract_x
_atom_site_fract_y
_atom_site_fract_z
_atom_site_U_iso_or_equiv
_atom_site_thermal_displace_type
_atom_site_occupancy
_atom_site_calc_flag
_atom_site_refinement_flags
_atom_site_disorder_group
Os Os 0.522093(13) 0.746956(13) 0.652828(10) 0.02662(6) Uani 1 d . .
Mo Mo 0.26456(3) 0.68445(3) 0.75326(2) 0.02607(8) Uani 1 d . .
Cl1 Cl 0.41789(10) 0.80522(10) 0.51595(7) 0.0434(3) Uani 1 d . .
Cl2 Cl 0.44739(10) 0.93884(9) 0.67299(8) 0.0444(3) Uani 1 d . .
S1 S 0.22848(10) 0.85183(9) 0.82468(7) 0.0363(2) Uani 1 d . .
S2 S 0.33366(11) 0.60980(10) 0.91164(7) 0.0416(3) Uani 1 d . .
S3 S 0.03656(9) 0.71352(10) 0.78562(7) 0.0388(2) Uani 1 d . .
S4 S 0.12870(9) 0.86165(9) 0.64728(7) 0.0345(2) Uani 1 d . .
S5 S 0.22357(10) 0.60492(9) 0.63167(7) 0.0358(2) Uani 1 d . .
S6 S 0.33137(11) 0.46148(9) 0.79564(8) 0.0434(3) Uani 1 d . .
N1 N 0.3920(3) 0.7065(3) 0.7094(2) 0.0282(7) Uani 1 d . .
N11 N 0.7828(3) 0.7066(3) 0.6205(2) 0.0342(8) Uani 1 d . .
N12 N 0.6706(3) 0.7838(3) 0.5931(2) 0.0328(7) Uani 1 d . .
N21 N 0.7394(3) 0.6218(3) 0.7730(2) 0.0359(8) Uani 1 d . .
N22 N 0.6230(3) 0.6903(3) 0.7684(2) 0.0334(8) Uani 1 d . .
N31 N 0.7234(3) 0.5263(3) 0.6568(2) 0.0336(8) Uani 1 d . .
N32 N 0.6036(3) 0.5804(3) 0.6370(2) 0.0318(7) Uani 1 d . .
N41 N 0.3259(3) 0.7806(3) 0.9881(2) 0.0449(9) Uani 1 d . .
N51 N -0.1003(3) 0.9237(3) 0.6834(2) 0.0396(9) Uani 1 d . .
N61 N 0.2980(4) 0.3664(3) 0.6699(3) 0.0452(9) Uani 1 d . .
C13 C 0.6837(4) 0.8731(4) 0.5287(3) 0.0396(10) Uani 1 d . .
C14 C 0.8024(5) 0.8539(4) 0.5152(3) 0.0469(12) Uani 1 d . .
C15 C 0.8620(4) 0.7494(5) 0.5741(3) 0.0411(11) Uani 1 d . .
C23 C 0.5979(5) 0.7074(5) 0.8465(3) 0.0442(11) Uani 1 d . .
C24 C 0.6969(5) 0.6509(5) 0.9030(3) 0.0537(13) Uani 1 d . .
C25 C 0.7839(5) 0.5984(5) 0.8546(3) 0.0492(12) Uani 1 d . .
C33 C 0.5654(4) 0.5064(4) 0.6073(3) 0.0361(9) Uani 1 d . .
C34 C 0.6602(4) 0.4057(4) 0.6058(3) 0.0468(12) Uani 1 d . .
C35 C 0.7571(4) 0.4209(4) 0.6380(3) 0.0430(11) Uani 1 d . .
C41 C 0.2979(4) 0.7530(4) 0.9184(3) 0.0358(9) Uani 1 d . .
C42 C 0.2894(5) 0.9051(5) 0.9894(4) 0.065(2) Uani 1 d . .
H42A H 0.2764(5) 0.9097(5) 1.0490(4) 0.065 Uiso 1 calc R .
H42B H 0.2140(5) 0.9483(5) 0.9556(4) 0.065 Uiso 1 calc R .
C43 C 0.3801(7) 0.9646(7) 0.9532(6) 0.121(3) Uani 1 d . .
H43A H 0.3513(7) 1.0458(7) 0.9558(6) 0.121 Uiso 1 calc R .
H43B H 0.3920(7) 0.9622(7) 0.8937(6) 0.121 Uiso 1 calc R .
H43C H 0.4545(7) 0.9235(7) 0.9872(6) 0.121 Uiso 1 calc R .
C44 C 0.3980(5) 0.6909(5) 1.0628(3) 0.0615(15) Uani 1 d . .
H44A H 0.4537(5) 0.7219(5) 1.0834(3) 0.061 Uiso 1 calc R .
H44B H 0.4443(5) 0.6214(5) 1.0442(3) 0.061 Uiso 1 calc R .
C45 C 0.3267(6) 0.6544(6) 1.1359(4) 0.086(2) Uani 1 d . .
H45A H 0.3791(6) 0.5955(6) 1.1829(4) 0.086 Uiso 1 calc R .
H45B H 0.2727(6) 0.6218(6) 1.1166(4) 0.086 Uiso 1 calc R .
H45C H 0.2821(6) 0.7223(6) 1.1558(4) 0.086 Uiso 1 calc R .
C51 C 0.0066(3) 0.8417(4) 0.7045(3) 0.0323(9) Uani 1 d . .
C52 C -0.1192(4) 1.0312(4) 0.6109(4) 0.0537(13) Uani 1 d . .
H52A H -0.2018(4) 1.0606(4) 0.5886(4) 0.054 Uiso 1 calc R .
H52B H -0.0694(4) 1.0104(4) 0.5643(4) 0.054 Uiso 1 calc R .
C53 C -0.0917(6) 1.1279(5) 0.6362(5) 0.081(2) Uani 1 d . .
H53A H -0.1057(6) 1.1953(5) 0.5863(5) 0.081 Uiso 1 calc R .
H53B H -0.0095(6) 1.1001(5) 0.6570(5) 0.081 Uiso 1 calc R .
H53C H -0.1420(6) 1.1504(5) 0.6814(5) 0.081 Uiso 1 calc R .
C54 C -0.2038(4) 0.9083(5) 0.7320(4) 0.0552(13) Uani 1 d . .
H54A H -0.1913(4) 0.8240(5) 0.7540(4) 0.055 Uiso 1 calc R .
H54B H -0.2744(4) 0.9434(5) 0.6924(4) 0.055 Uiso 1 calc R .
C55 C -0.2254(5) 0.9629(6) 0.8066(4) 0.078(2) Uani 1 d . .
H55A H -0.2937(5) 0.9499(6) 0.8357(4) 0.078 Uiso 1 calc R .
H55B H -0.2398(5) 1.0468(6) 0.7854(4) 0.078 Uiso 1 calc R .
H55C H -0.1566(5) 0.9273(6) 0.8469(4) 0.078 Uiso 1 calc R .
C61 C 0.2859(4) 0.4628(4) 0.6950(3) 0.0349(9) Uani 1 d . .
C62 C 0.2494(5) 0.3766(5) 0.5839(3) 0.0589(14) Uani 1 d . .
H62A H 0.2946(5) 0.3074(5) 0.5646(3) 0.059 Uiso 1 calc R .
H62B H 0.2576(5) 0.4463(5) 0.5424(3) 0.059 Uiso 1 calc R .
C63 C 0.1201(6) 0.3863(6) 0.5860(4) 0.083(2) Uani 1 d . .
H63A H 0.0906(6) 0.3928(6) 0.5288(4) 0.083 Uiso 1 calc R .
H63B H 0.0750(6) 0.4555(6) 0.6042(4) 0.083 Uiso 1 calc R .
H63C H 0.1119(6) 0.3167(6) 0.6263(4) 0.083 Uiso 1 calc R .
C64 C 0.3530(5) 0.2461(4) 0.7284(4) 0.0570(14) Uani 1 d . .
H64A H 0.3167(5) 0.1928(4) 0.7146(4) 0.057 Uiso 1 calc R .
H64B H 0.3375(5) 0.2482(4) 0.7882(4) 0.057 Uiso 1 calc R .
C65 C 0.4852(7) 0.1995(6) 0.7199(5) 0.078(2) Uani 1 d . .
H65A H 0.5170(52) 0.1192(56) 0.7557(38) 0.078 Uiso 1 calc . .
H65B H 0.5222(53) 0.2482(54) 0.7384(39) 0.078 Uiso 1 calc . .
H65C H 0.5009(52) 0.2011(54) 0.6601(39) 0.078 Uiso 1 calc . .
B B 0.7964(4) 0.5907(4) 0.6906(3) 0.0367(11) Uani 1 d . .
H1 H 0.8853(34) 0.5404(33) 0.7052(24) 0.027(10) Uiso 1 d . .
H35 H 0.8395(42) 0.3759(41) 0.6470(28) 0.046(13) Uiso 1 d . .
H13 H 0.6128(40) 0.9339(41) 0.5040(28) 0.042(13) Uiso 1 d . .
H14 H 0.8484(41) 0.8974(41) 0.4704(30) 0.050(13) Uiso 1 d . .
H15 H 0.9322(42) 0.7189(41) 0.5857(29) 0.040(14) Uiso 1 d . .
H23 H 0.5358(38) 0.7482(36) 0.8564(26) 0.025(12) Uiso 1 d . .
H24 H 0.7004(47) 0.6555(47) 0.9674(35) 0.070(16) Uiso 1 d . .
H25 H 0.8597(48) 0.5486(46) 0.8691(33) 0.059(16) Uiso 1 d . .
H33 H 0.4879(39) 0.5248(37) 0.5911(27) 0.034(11) Uiso 1 d . .
H34 H 0.6622(34) 0.3441(36) 0.5859(25) 0.026(10) Uiso 1 d . .
C2 C 0.9994(8) 0.1625(9) 0.9091(11) 0.138(4) Uani 1 d . .
H2 H 0.9726(8) 0.1003(9) 0.9078(11) 0.138 Uiso 1 calc R .
C3 C 0.9962(9) 0.1985(14) 0.9833(8) 0.151(6) Uani 1 d . .
H3 H 0.9688(9) 0.1609(14) 1.0342(8) 0.151 Uiso 1 calc R .
C4 C 1.0330(9) 0.2878(11) 0.9799(6) 0.132(4) Uani 1 d . .
H4 H 1.0267(9) 0.3125(11) 1.0307(6) 0.132 Uiso 1 calc R .
C5 C 1.0782(7) 0.3481(8) 0.9142(6) 0.104(3) Uani 1 d . .
H5 H 1.1076(7) 0.4074(8) 0.9185(6) 0.104 Uiso 1 calc R .
C6 C 1.0771(7) 0.3147(10) 0.8409(6) 0.118(3) Uani 1 d . .
H6 H 1.1005(7) 0.3582(10) 0.7907(6) 0.118 Uiso 1 calc R .
C7 C 1.0441(10) 0.2215(12) 0.8348(7) 0.136(4) Uani 1 d . .
H7 H 1.0508(10) 0.1978(12) 0.7836(7) 0.136 Uiso 1 calc R .

loop_
_atom_type_symbol
_atom_type_description
_atom_type_scat_dispersion_real
_atom_type_scat_dispersion_imag
_atom_type_scat_source
C C 0.0033 0.0016 'International Tables Vol C Tables 4.2.6.8 and 6.1.1.4'
H H 0.0000 0.0000 'International Tables Vol C Tables 4.2.6.8 and 6.1.1.4'
B B 0.0013 0.0007 'International Tables Vol C Tables 4.2.6.8 and 6.1.1.4'
N N 0.0061 0.0033 'International Tables Vol C Tables 4.2.6.8 and 6.1.1.4'
S S 0.1246 0.1234 'International Tables Vol C Tables 4.2.6.8 and 6.1.1.4'
Cl Cl 0.1484 0.1585 'International Tables Vol C Tables 4.2.6.8 and 6.1.1.4'
Mo Mo -1.6832 0.6857 'International Tables Vol C Tables 4.2.6.8 and 6.1.1.4'
Os Os -1.2165 7.6030 'International Tables Vol C Tables 4.2.6.8 and 6.1.1.4'

loop_
_geom_angle_atom_site_label_1
_geom_angle_atom_site_label_2
_geom_angle_atom_site_label_3
_geom_angle
_geom_angle_site_symmetry_1
_geom_angle_site_symmetry_3
_geom_angle_publ_flag
N1 Os N32 93.11(13) . . y
N1 Os N22 92.26(13) . . y
N32 Os N22 87.33(13) . . y
N1 Os N12 177.41(13) . . y
N32 Os N12 84.74(13) . . y
N22 Os N12 86.20(13) . . y
N1 Os Cl2 91.48(9) . . y
N32 Os Cl2 174.39(9) . . y
N22 Os Cl2 89.27(10) . . y
N12 Os Cl2 90.58(10) . . y
N1 Os Cl1 90.50(9) . . y
N32 Os Cl1 89.82(10) . . y
N22 Os Cl1 176.13(9) . . y
N12 Os Cl1 90.94(10) . . y
Cl2 Os Cl1 93.37(4) . . y
N1 Mo S4 93.89(10) . . ?
N1 Mo S2 99.33(10) . . ?
S4 Mo S2 140.92(4) . . ?
N1 Mo S6 100.10(10) . . ?
S4 Mo S6 141.67(4) . . ?
S2 Mo S6 71.53(4) . . ?
N1 Mo S5 93.08(10) . . ?
S4 Mo S5 75.93(4) . . ?
S2 Mo S5 139.02(4) . . ?
S6 Mo S5 67.89(4) . . ?
N1 Mo S1 91.52(10) . . ?
S4 Mo S1 75.25(4) . . ?
S2 Mo S1 67.84(4) . . ?
S6 Mo S1 139.02(4) . . ?
S5 Mo S1 151.05(4) . . ?
N1 Mo S3 162.51(10) . . ?
S4 Mo S3 68.70(4) . . ?
S2 Mo S3 93.70(4) . . ?
S6 Mo S3 95.05(4) . . ?
S5 Mo S3 84.53(4) . . ?
S1 Mo S3 82.60(4) . . ?
C41 S1 Mo 90.09(15) . . ?
C41 S2 Mo 90.23(14) . . ?
C51 S3 Mo 85.05(14) . . ?
C51 S4 Mo 90.17(14) . . ?
C61 S5 Mo 90.40(15) . . ?
C61 S6 Mo 90.77(15) . . ?
Mo N1 Os 173.7(2) . . y
C15 N11 N12 108.9(4) . . ?
C15 N11 B 132.5(4) . . ?
N12 N11 B 118.5(3) . . ?
C13 N12 N11 106.4(3) . . ?
C13 N12 Os 133.9(3) . . y
N11 N12 Os 119.7(2) . . y
C25 N21 N22 107.8(4) . . ?
C25 N21 B 132.5(4) . . ?
N22 N21 B 119.7(3) . . ?
C23 N22 N21 107.5(4) . . ?
C23 N22 Os 132.5(3) . . ?
N21 N22 Os 120.0(2) . . ?
C35 N31 N32 108.5(3) . . ?
C35 N31 B 131.3(4) . . ?
N32 N31 B 120.2(3) . . ?
C33 N32 N31 107.0(3) . . ?
C33 N32 Os 133.7(3) . . ?
N31 N32 Os 119.3(2) . . ?
C41 N41 C44 122.1(4) . . ?
C41 N41 C42 119.8(4) . . ?
C44 N41 C42 118.0(4) . . ?
C51 N51 C52 121.4(4) . . ?
C51 N51 C54 120.2(4) . . ?
C52 N51 C54 118.4(4) . . ?
C61 N61 C62 120.1(4) . . ?
C61 N61 C64 121.9(4) . . ?
C62 N61 C64 117.8(4) . . ?
N12 C13 C14 110.1(4) . . ?
C15 C14 C13 105.6(4) . . ?
N11 C15 C14 109.0(4) . . ?
N22 C23 C24 110.3(5) . . ?
C25 C24 C23 104.8(4) . . ?
N21 C25 C24 109.5(4) . . ?
N32 C33 C34 110.0(4) . . ?
C35 C34 C33 105.3(4) . . ?
N31 C35 C34 109.3(4) . . ?
N41 C41 S1 125.3(3) . . ?
N41 C41 S2 123.3(3) . . ?
S1 C41 S2 111.4(2) . . ?
N41 C42 C43 113.3(5) . . ?
N41 C44 C45 113.5(5) . . ?
N51 C51 S3 124.8(3) . . ?
N51 C51 S4 119.9(3) . . ?
S3 C51 S4 115.4(2) . . ?
N51 C52 C53 113.4(4) . . ?
N51 C54 C55 113.5(4) . . ?
N61 C61 S6 124.2(3) . . ?
N61 C61 S5 124.9(3) . . ?
S6 C61 S5 110.9(2) . . ?
N61 C62 C63 111.3(4) . . ?
N61 C64 C65 111.7(5) . . ?
N11 B N21 108.4(4) . . ?
N11 B N31 107.3(3) . . ?
N21 B N31 107.4(3) . . ?
C3 C2 C7 118.5(11) . . ?
C4 C3 C2 117.4(11) . . ?
C3 C4 C5 128.9(12) . . ?
C4 C5 C6 113.1(10) . . ?
C5 C6 C7 124.6(10) . . ?
C6 C7 C2 117.3(10) . . ?

loop_
_geom_bond_atom_site_label_1
_geom_bond_atom_site_label_2
_geom_bond_distance
_geom_bond_site_symmetry_2
_geom_bond_publ_flag
Os N1 1.906(3) . y
Os N32 2.046(3) . y
Os N22 2.056(3) . y
Os N12 2.103(3) . y
Os Cl2 2.3489(11) . y
Os Cl1 2.3587(11) . y
Mo N1 1.721(3) . y
Mo S4 2.4798(11) . y
Mo S2 2.5090(11) . y
Mo S6 2.5102(12) . y
Mo S5 2.5177(11) . y
Mo S1 2.5277(11) . y
Mo S3 2.6643(11) . y
S1 C41 1.690(4) . ?
S2 C41 1.712(4) . ?
S3 C51 1.699(4) . ?
S4 C51 1.740(4) . ?
S5 C61 1.706(4) . ?
S6 C61 1.702(4) . ?
N11 C15 1.339(6) . ?
N11 N12 1.362(5) . ?
N11 B 1.530(6) . ?
N12 C13 1.343(5) . ?
N21 C25 1.342(6) . ?
N21 N22 1.355(5) . ?
N21 B 1.536(6) . ?
N22 C23 1.325(6) . ?
N31 C35 1.343(5) . ?
N31 N32 1.365(4) . ?
N31 B 1.547(6) . ?
N32 C33 1.336(5) . ?
N41 C41 1.326(5) . ?
N41 C44 1.458(6) . ?
N41 C42 1.462(6) . ?
N51 C51 1.324(5) . ?
N51 C52 1.470(6) . ?
N51 C54 1.471(6) . ?
N61 C61 1.318(5) . ?
N61 C62 1.463(6) . ?
N61 C64 1.475(6) . ?
C13 C14 1.370(7) . ?
C14 C15 1.360(7) . ?
C23 C24 1.369(7) . ?
C24 C25 1.361(7) . ?
C33 C34 1.380(6) . ?
C34 C35 1.363(7) . ?
C42 C43 1.516(9) . ?
C44 C45 1.479(8) . ?
C52 C53 1.490(7) . ?
C54 C55 1.491(7) . ?
C62 C63 1.501(8) . ?
C64 C65 1.499(9) . ?
C2 C3 1.36(2) . ?
C2 C7 1.405(14) . ?
C3 C4 1.30(2) . ?
C4 C5 1.325(12) . ?
C5 C6 1.338(12) . ?
C6 C7 1.362(13) . ?
